data_4083966
loop_
_publ_author_name
'Aspinall, Helen C.'
'Bickley, Jamie F.'
'Greeves, Nicholas'
'Kelly, Richard V.'
'Smith, Peter M.'

_publ_section_title
;
 Lanthanide Pybox Complexes as Catalysts for Enantioselective
 Silylcyanation of Aldehydes
;
_journal_issue 14
_journal_name_full Organometallics
_journal_page_first 3458
_journal_paper_doi 10.1021/om050197+
_journal_volume 24
_journal_year 2005
_chemical_formula_sum 'C37 H46 F9 N6 O13 S3 Yb'
_chemical_formula_weight 1223.02
_space_group_IT_number 14
_symmetry_cell_setting monoclinic
_symmetry_Int_Tables_number 14
_symmetry_space_group_name_Hall '-P 2yn'
_symmetry_space_group_name_H-M 'P 1 21/n 1'
_atom_sites_solution_hydrogens geom
_atom_sites_solution_primary direct
_atom_sites_solution_secondary difmap
_audit_creation_method SHELXL-97
_cell_angle_alpha 90.00
_cell_angle_beta 101.962(3)
_cell_angle_gamma 90.00
_cell_formula_units_Z 4
_cell_length_a 15.357(3)
_cell_length_b 21.670(4)
_cell_length_c 17.330(3)
_cell_measurement_temperature 273(2)
_cell_volume 5642.0(18)
_computing_structure_refinement 'SHELXL-97 (Sheldrick, 1997)'
_computing_structure_solution 'SHELXS-97 (Sheldrick, 1990)'
_diffrn_ambient_temperature 273(2)
_diffrn_measured_fraction_theta_full 0.998
_diffrn_measured_fraction_theta_max 0.998
_diffrn_radiation_monochromator graphite
_diffrn_radiation_type MoK\a
_diffrn_radiation_wavelength 0.71073
_diffrn_reflns_av_R_equivalents 0.0455
_diffrn_reflns_av_sigmaI/netI 0.0439
_diffrn_reflns_limit_h_max 10
_diffrn_reflns_limit_h_min -11
_diffrn_reflns_limit_k_max 15
_diffrn_reflns_limit_k_min -16
_diffrn_reflns_limit_l_max 13
_diffrn_reflns_limit_l_min -13
_diffrn_reflns_number 9532
_diffrn_reflns_theta_full 15.86
_diffrn_reflns_theta_max 15.86
_diffrn_reflns_theta_min 1.53
_diffrn_source 'fine-focus sealed tube'
_exptl_absorpt_coefficient_mu 1.854
_exptl_crystal_density_diffrn 1.440
_exptl_crystal_density_method 'not measured'
_exptl_crystal_F_000 2452
_refine_diff_density_max 4.413
_refine_diff_density_min -0.901
_refine_diff_density_rms 0.400
_refine_ls_extinction_coef 0.021(3)
_refine_ls_extinction_expression Fc^*^=kFc[1+0.001xFc^2^\l^3^/sin(2\q)]^-1/4^
_refine_ls_extinction_method SHELXL
_refine_ls_goodness_of_fit_ref 2.123
_refine_ls_hydrogen_treatment mixed
_refine_ls_matrix_type full
_refine_ls_number_parameters 576
_refine_ls_number_reflns 2688
_refine_ls_number_restraints 426
_refine_ls_restrained_S_all 2.003
_refine_ls_R_factor_all 0.1499
_refine_ls_R_factor_gt 0.1465
_refine_ls_shift/su_max 2.292
_refine_ls_shift/su_mean 0.034
_refine_ls_structure_factor_coef Fsqd
_refine_ls_weighting_details 'calc w=1/[\s^2^(Fo^2^)+(0.2000P)^2^+0.0000P] where P=(Fo^2^+2Fc^2^)/3'
_refine_ls_weighting_scheme calc
_refine_ls_wR_factor_gt 0.3951
_refine_ls_wR_factor_ref 0.3986
_reflns_number_gt 2552
_reflns_number_total 2688
_reflns_threshold_expression >2sigma(I)
_cod_data_source_file om050197%2Bsi20050316_071948.cif
_cod_data_source_block rk100t
_cod_original_cell_volume 5642.1(19)
_cod_original_sg_symbol_H-M P21/n
_cod_database_code 4083966

loop_
_symmetry_equiv_pos_as_xyz
'x, y, z'
'-x+1/2, y+1/2, -z+1/2'
'-x, -y, -z'
'x-1/2, -y-1/2, z-1/2'

loop_
_atom_site_label
_atom_site_type_symbol
_atom_site_fract_x
_atom_site_fract_y
_atom_site_fract_z
_atom_site_U_iso_or_equiv
_atom_site_adp_type
_atom_site_occupancy
_atom_site_symmetry_multiplicity
_atom_site_calc_flag
_atom_site_refinement_flags
C1 C 0.789(4) 0.198(2) 0.948(3) 0.15(2) Uani 1 1 d U
H1A H 0.7356 0.2229 0.9394 0.230 Uiso 1 1 calc R
H1B H 0.8279 0.2111 0.9959 0.230 Uiso 1 1 calc R
H1C H 0.7739 0.1557 0.9515 0.230 Uiso 1 1 calc R
C2 C 0.835(3) 0.207(2) 0.879(2) 0.076(12) Uani 1 1 d U
H2 H 0.8945 0.2216 0.9056 0.092 Uiso 1 1 calc R
C3 C 0.855(3) 0.142(2) 0.850(2) 0.085(15) Uani 1 1 d U
H3A H 0.7998 0.1210 0.8297 0.127 Uiso 1 1 calc R
H3B H 0.8889 0.1188 0.8930 0.127 Uiso 1 1 calc R
H3C H 0.8881 0.1456 0.8089 0.127 Uiso 1 1 calc R
C4 C 0.808(3) 0.2547(19) 0.820(2) 0.059(10) Uani 1 1 d U
H4 H 0.7949 0.2933 0.8447 0.071 Uiso 1 1 calc R
C5 C 0.722(3) 0.2316(18) 0.754(3) 0.074(11) Uani 1 1 d U
H5A H 0.6930 0.1966 0.7738 0.089 Uiso 1 1 calc R
H5B H 0.6784 0.2646 0.7409 0.089 Uiso 1 1 calc R
C6 C 0.837(4) 0.235(2) 0.679(3) 0.081(12) Uani 1 1 d U
C7 C 0.882(4) 0.243(2) 0.636(3) 0.058(11) Uani 1 1 d U
C8 C 0.845(3) 0.2142(17) 0.564(3) 0.064(11) Uani 1 1 d U
H8 H 0.7898 0.1949 0.5548 0.077 Uiso 1 1 calc R
C9 C 0.892(3) 0.2161(17) 0.510(2) 0.062(11) Uani 1 1 d U
H9 H 0.8732 0.1936 0.4639 0.075 Uiso 1 1 calc R
C10 C 0.969(3) 0.2511(16) 0.520(2) 0.051(10) Uani 1 1 d U
H10 H 1.0029 0.2571 0.4816 0.061 Uiso 1 1 calc R
C11 C 0.989(4) 0.276(2) 0.595(3) 0.065(11) Uani 1 1 d U
C12 C 1.058(4) 0.307(3) 0.619(3) 0.098(12) Uani 1 1 d U
C13 C 1.199(4) 0.371(2) 0.600(3) 0.120(13) Uani 1 1 d U
H13A H 1.2586 0.3541 0.6135 0.144 Uiso 1 1 calc R
H13B H 1.1974 0.4042 0.5621 0.144 Uiso 1 1 calc R
C14 C 1.167(3) 0.3908(19) 0.670(2) 0.079(12) Uani 1 1 d U
H14 H 1.2105 0.3825 0.7183 0.095 Uiso 1 1 calc R
C15 C 1.133(5) 0.475(3) 0.662(5) 0.19(3) Uiso 1 1 d U
H15 H 1.1023 0.4889 0.7028 0.223 Uiso 1 1 calc R
C16 C 1.072(5) 0.465(4) 0.581(4) 0.25(3) Uani 1 1 d U
H16A H 1.0740 0.5013 0.5495 0.368 Uiso 1 1 calc R
H16B H 1.0126 0.4583 0.5877 0.368 Uiso 1 1 calc R
H16C H 1.0925 0.4302 0.5561 0.368 Uiso 1 1 calc R
C17 C 1.213(5) 0.512(3) 0.655(4) 0.20(3) Uiso 1 1 d U
H17A H 1.2468 0.4903 0.6227 0.293 Uiso 1 1 calc R
H17B H 1.2491 0.5189 0.7062 0.293 Uiso 1 1 calc R
H17C H 1.1941 0.5512 0.6306 0.293 Uiso 1 1 calc R
C18 C 1.156(6) 0.138(3) 0.657(3) 0.23(3) Uani 1 1 d U
H18A H 1.2158 0.1236 0.6744 0.340 Uiso 1 1 calc R
H18B H 1.1542 0.1699 0.6186 0.340 Uiso 1 1 calc R
H18C H 1.1186 0.1043 0.6343 0.340 Uiso 1 1 calc R
C19 C 1.127(5) 0.159(3) 0.716(4) 0.143(19) Uani 1 1 d U
H19 H 1.0724 0.1761 0.6842 0.172 Uiso 1 1 calc R
C20 C 1.083(5) 0.121(3) 0.762(3) 0.18(3) Uani 1 1 d U
H20A H 1.0198 0.1267 0.7459 0.263 Uiso 1 1 calc R
H20B H 1.1017 0.1311 0.8167 0.263 Uiso 1 1 calc R
H20C H 1.0972 0.0784 0.7541 0.263 Uiso 1 1 calc R
C21 C 1.156(4) 0.215(3) 0.751(3) 0.114(15) Uani 1 1 d U
H21 H 1.1750 0.2436 0.7135 0.136 Uiso 1 1 calc R
C22 C 1.229(4) 0.197(2) 0.814(3) 0.112(14) Uani 1 1 d U
H22A H 1.2777 0.2261 0.8177 0.135 Uiso 1 1 calc R
H22B H 1.2496 0.1565 0.8044 0.135 Uiso 1 1 calc R
C23 C 1.118(3) 0.2410(19) 0.880(3) 0.069(13) Uani 1 1 d U
C24 C 1.074(4) 0.263(2) 0.931(3) 0.067(12) Uani 1 1 d U
C25 C 1.086(3) 0.239(2) 1.006(3) 0.077(12) Uani 1 1 d U
H25 H 1.1242 0.2053 1.0208 0.092 Uiso 1 1 calc R
C26 C 1.040(3) 0.265(2) 1.059(2) 0.068(12) Uani 1 1 d U
H26 H 1.0463 0.2487 1.1100 0.082 Uiso 1 1 calc R
C27 C 0.989(3) 0.3113(18) 1.038(2) 0.051(10) Uani 1 1 d U
H27 H 0.9603 0.3322 1.0729 0.061 Uiso 1 1 calc R
C28 C 0.980(3) 0.3274(17) 0.960(3) 0.046(10) Uani 1 1 d U
C29 C 0.920(2) 0.3793(17) 0.926(2) 0.035(9) Uani 1 1 d U
C30 C 0.822(3) 0.4526(16) 0.923(2) 0.063(11) Uani 1 1 d U
H30A H 0.8336 0.4926 0.9481 0.075 Uiso 1 1 calc R
H30B H 0.7587 0.4441 0.9173 0.075 Uiso 1 1 calc R
C31 C 0.844(3) 0.4547(18) 0.844(2) 0.064(10) Uani 1 1 d U
H31 H 0.7919 0.4466 0.8024 0.077 Uiso 1 1 calc R
C32 C 0.898(3) 0.5140(19) 0.825(2) 0.074(12) Uani 1 1 d U
H32 H 0.9192 0.5066 0.7767 0.089 Uiso 1 1 calc R
C33 C 0.977(2) 0.5322(18) 0.8902(19) 0.069(12) Uani 1 1 d U
H33A H 1.0240 0.5472 0.8669 0.103 Uiso 1 1 calc R
H33B H 0.9968 0.4969 0.9224 0.103 Uiso 1 1 calc R
H33C H 0.9586 0.5640 0.9222 0.103 Uiso 1 1 calc R
C34 C 0.836(3) 0.5660(19) 0.813(2) 0.101(16) Uani 1 1 d U
H34A H 0.8624 0.6005 0.8442 0.152 Uiso 1 1 calc R
H34B H 0.7820 0.5544 0.8294 0.152 Uiso 1 1 calc R
H34C H 0.8228 0.5771 0.7586 0.152 Uiso 1 1 calc R
N1 N 0.865(2) 0.2660(14) 0.7650(17) 0.059(9) Uani 1 1 d U
N2 N 0.950(3) 0.2797(15) 0.647(2) 0.060(10) Uani 1 1 d U
N3 N 1.083(2) 0.3567(19) 0.668(2) 0.090(11) Uani 1 1 d U
N5 N 1.018(2) 0.3007(15) 0.9021(18) 0.051(9) Uani 1 1 d U
N6 N 0.914(2) 0.3956(11) 0.8575(17) 0.043(8) Uani 1 1 d U
O1 O 0.755(2) 0.2161(11) 0.6937(18) 0.069(8) Uani 1 1 d U
O2 O 1.123(2) 0.3165(16) 0.5663(19) 0.115(10) Uani 1 1 d U
O3 O 1.195(2) 0.1978(14) 0.8897(19) 0.113(11) Uani 1 1 d U
O4 O 0.8726(17) 0.4057(11) 0.9732(13) 0.051(7) Uani 1 1 d U
Yb1 Yb 0.98942(12) 0.33804(7) 0.76909(10) 0.046(2) Uani 1 1 d .
S1 S 0.8123(13) 0.3951(7) 0.6201(12) 0.135(7) Uani 1 1 d DU
O5 O 0.8890(16) 0.3981(10) 0.6860(14) 0.075(9) Uani 1 1 d DU
O6 O 0.741(2) 0.3519(15) 0.629(2) 0.103(12) Uani 1 1 d DU
O7 O 0.837(2) 0.3862(16) 0.5422(18) 0.160(17) Uani 1 1 d DU
C35 C 0.770(3) 0.469(2) 0.5984(18) 0.19(2) Uani 1 1 d DU
F1 F 0.733(2) 0.4723(15) 0.665(2) 0.152(12) Uiso 1 1 d DU
F2 F 0.718(2) 0.4623(19) 0.5235(15) 0.210(18) Uani 1 1 d DU
F3 F 0.842(3) 0.508(2) 0.604(3) 0.25(2) Uiso 1 1 d DU
S2 S 1.1773(8) 0.3992(5) 0.9009(7) 0.054(4) Uani 1 1 d DU
O8 O 1.1067(14) 0.4001(9) 0.8296(12) 0.049(7) Uani 1 1 d DU
O9 O 1.1509(17) 0.4098(10) 0.9765(12) 0.060(8) Uani 1 1 d DU
O10 O 1.2360(18) 0.3466(11) 0.898(2) 0.096(11) Uani 1 1 d DU
C36 C 1.244(2) 0.4624(18) 0.8920(18) 0.087(15) Uani 1 1 d DU
F4 F 1.1964(17) 0.5169(13) 0.8845(13) 0.091(8) Uani 1 1 d DU
F5 F 1.3080(17) 0.4692(12) 0.9595(15) 0.103(8) Uani 1 1 d DU
F6 F 1.2836(18) 0.4588(14) 0.8281(18) 0.127(11) Uani 1 1 d DU
S3 S 0.457(2) 0.2189(14) 0.7742(18) 0.243(13) Uiso 1 1 d DU
O11 O 0.377(3) 0.221(2) 0.711(3) 0.28(3) Uiso 1 1 d DU
O12 O 0.524(4) 0.226(4) 0.725(4) 0.38(5) Uiso 1 1 d DU
O13 O 0.429(3) 0.2681(15) 0.821(3) 0.23(2) Uani 1 1 d DU
C37 C 0.469(4) 0.149(3) 0.823(3) 0.32(4) Uiso 1 1 d DU
F7 F 0.554(4) 0.1608(19) 0.865(4) 0.26(2) Uiso 1 1 d DU
F8 F 0.485(3) 0.101(3) 0.775(3) 0.29(3) Uiso 1 1 d DU
F9 F 0.413(3) 0.133(2) 0.873(3) 0.242(18) Uiso 1 1 d DU
N4 N 1.091(2) 0.2492(16) 0.804(2) 0.071(12) Uani 1 1 d .

loop_
_atom_site_aniso_label
_atom_site_aniso_U_11
_atom_site_aniso_U_22
_atom_site_aniso_U_33
_atom_site_aniso_U_23
_atom_site_aniso_U_13
_atom_site_aniso_U_12
C1 0.28(6) 0.14(4) 0.01(3) 0.05(3) -0.03(4) -0.13(4)
C2 0.14(3) 0.08(3) 0.00(2) -0.02(2) -0.01(2) -0.03(2)
C3 0.13(4) 0.11(3) 0.02(3) 0.02(3) 0.02(3) -0.03(3)
C4 0.09(2) 0.09(2) 0.00(2) -0.005(18) 0.026(19) 0.010(19)
C5 0.09(3) 0.08(2) 0.07(3) 0.01(2) 0.05(2) -0.02(2)
C6 0.09(3) 0.11(2) 0.05(2) 0.03(2) 0.04(2) 0.00(2)
C7 0.09(3) 0.09(2) 0.01(2) 0.02(2) 0.06(2) 0.01(2)
C8 0.08(3) 0.10(2) 0.03(3) 0.02(2) 0.05(2) -0.04(2)
C9 0.10(3) 0.08(2) 0.02(2) 0.01(2) 0.04(2) -0.02(2)
C10 0.08(2) 0.07(2) 0.01(2) -0.060(19) 0.03(2) -0.03(2)
C11 0.09(3) 0.09(2) 0.02(2) -0.04(2) 0.01(2) -0.03(2)
C12 0.10(3) 0.14(3) 0.07(3) -0.05(2) 0.04(2) -0.03(2)
C13 0.15(3) 0.15(3) 0.07(3) -0.06(2) 0.04(2) -0.05(3)
C14 0.09(3) 0.14(3) 0.03(2) -0.02(2) 0.06(2) -0.06(2)
C16 0.28(6) 0.30(6) 0.15(5) 0.16(5) 0.05(5) 0.14(5)
C18 0.33(7) 0.31(6) 0.00(4) -0.16(4) -0.06(4) -0.06(6)
C19 0.23(4) 0.18(4) 0.00(3) -0.05(3) -0.02(3) -0.03(3)
C20 0.21(6) 0.23(6) 0.08(5) -0.09(5) 0.01(4) -0.03(5)
C21 0.19(4) 0.14(3) 0.00(3) -0.07(3) -0.01(3) 0.00(3)
C22 0.19(3) 0.12(3) 0.02(3) -0.05(2) -0.02(3) 0.02(3)
C23 0.11(3) 0.06(2) 0.00(3) -0.01(2) -0.06(2) 0.04(2)
C24 0.11(3) 0.07(2) 0.01(3) 0.02(2) -0.02(2) 0.01(2)
C25 0.11(3) 0.08(3) 0.02(3) 0.00(2) -0.03(2) 0.00(2)
C26 0.12(3) 0.07(3) 0.00(2) 0.04(2) -0.01(2) 0.00(2)
C27 0.09(3) 0.06(2) 0.00(2) 0.03(2) -0.01(2) 0.00(2)
C28 0.07(2) 0.05(2) 0.00(2) 0.02(2) -0.02(2) -0.022(18)
C29 0.06(2) 0.06(2) 0.00(2) -0.01(2) 0.028(19) -0.009(18)
C30 0.12(3) 0.06(2) 0.00(2) -0.021(19) 0.00(2) 0.03(2)
C31 0.11(2) 0.07(2) 0.000(19) -0.008(19) -0.018(19) 0.05(2)
C32 0.12(3) 0.08(3) 0.00(2) -0.02(2) -0.03(2) 0.08(2)
C33 0.08(3) 0.12(3) 0.00(2) 0.00(2) 0.00(2) -0.02(3)
C34 0.14(4) 0.09(3) 0.06(3) 0.01(2) -0.04(3) 0.07(3)
N1 0.08(2) 0.12(2) 0.000(19) 0.043(16) 0.060(17) 0.040(17)
N2 0.09(3) 0.08(2) 0.02(2) 0.02(2) 0.04(2) -0.008(19)
N3 0.06(2) 0.14(2) 0.07(2) -0.03(2) 0.03(2) -0.06(2)
N5 0.08(2) 0.06(2) 0.00(2) 0.027(17) -0.026(18) 0.023(19)
N6 0.09(2) 0.031(16) 0.000(18) 0.004(16) 0.001(18) 0.009(15)
O1 0.09(2) 0.060(16) 0.07(2) 0.014(15) 0.060(18) -0.028(15)
O2 0.12(2) 0.15(2) 0.08(2) -0.066(19) 0.033(19) -0.05(2)
O3 0.16(3) 0.08(2) 0.07(2) -0.003(18) -0.05(2) 0.026(19)
O4 0.091(18) 0.066(16) 0.000(16) -0.011(13) 0.021(14) 0.005(14)
Yb1 0.064(3) 0.046(2) 0.023(3) -0.0187(7) -0.0036(15) 0.0006(8)
S1 0.178(17) 0.077(10) 0.100(15) -0.042(11) -0.088(14) 0.010(11)
O5 0.11(2) 0.043(15) 0.07(2) -0.024(15) 0.008(18) 0.002(16)
O6 0.11(3) 0.09(2) 0.09(3) -0.05(2) -0.01(2) -0.03(2)
O7 0.21(4) 0.14(3) 0.09(3) -0.06(3) -0.06(3) -0.03(3)
C35 0.18(4) 0.24(4) 0.12(4) 0.12(4) -0.05(4) -0.03(4)
F2 0.16(3) 0.42(5) 0.034(19) 0.16(3) -0.033(19) 0.01(3)
S2 0.059(9) 0.066(9) 0.030(9) 0.001(6) -0.010(7) 0.002(7)
O8 0.074(18) 0.029(14) 0.037(17) -0.019(12) -0.004(16) -0.002(13)
O9 0.11(2) 0.049(16) 0.017(18) -0.010(13) 0.020(17) -0.019(15)
O10 0.07(2) 0.07(2) 0.13(3) -0.027(17) 0.00(2) 0.022(18)
C36 0.05(3) 0.13(4) 0.09(4) -0.06(3) 0.01(3) -0.01(3)
F4 0.10(2) 0.12(2) 0.056(16) 0.026(15) 0.041(15) -0.004(16)
F5 0.078(18) 0.16(2) 0.061(18) -0.015(16) 0.001(15) -0.024(17)
F6 0.09(2) 0.17(3) 0.12(3) -0.07(2) 0.023(18) -0.068(19)
O13 0.20(4) 0.20(4) 0.34(6) 0.08(4) 0.13(4) -0.03(3)
N4 0.09(3) 0.11(3) 0.02(3) -0.08(2) 0.04(2) -0.03(2)

loop_
_atom_type_symbol
_atom_type_description
_atom_type_scat_dispersion_real
_atom_type_scat_dispersion_imag
_atom_type_scat_source
C C 0.0033 0.0016 'International Tables Vol C Tables 4.2.6.8 and 6.1.1.4'
H H 0.0000 0.0000 'International Tables Vol C Tables 4.2.6.8 and 6.1.1.4'
N N 0.0061 0.0033 'International Tables Vol C Tables 4.2.6.8 and 6.1.1.4'
O O 0.0106 0.0060 'International Tables Vol C Tables 4.2.6.8 and 6.1.1.4'
F F 0.0171 0.0103 'International Tables Vol C Tables 4.2.6.8 and 6.1.1.4'
S S 0.1246 0.1234 'International Tables Vol C Tables 4.2.6.8 and 6.1.1.4'
Yb Yb -0.3850 5.5486 'International Tables Vol C Tables 4.2.6.8 and 6.1.1.4'

loop_
_geom_angle_atom_site_label_1
_geom_angle_atom_site_label_2
_geom_angle_atom_site_label_3
_geom_angle
C4 C2 C1 122(4)
C4 C2 C3 118(3)
C1 C2 C3 107(4)
N1 C4 C2 117(3)
N1 C4 C5 96(3)
C2 C4 C5 110(3)
O1 C5 C4 104(3)
C7 C6 O1 149(7)
C7 C6 N1 118(6)
O1 C6 N1 92(4)
C6 C7 N2 125(7)
C6 C7 C8 110(7)
N2 C7 C8 124(5)
C9 C8 C7 117(5)
C8 C9 C10 121(4)
C11 C10 C9 110(4)
N2 C11 C12 104(5)
N2 C11 C10 134(5)
C12 C11 C10 121(6)
C11 C12 N3 137(5)
C11 C12 O2 121(5)
N3 C12 O2 97(4)
C14 C13 O2 99(3)
C13 C14 N3 106(3)
C13 C14 C15 111(4)
N3 C14 C15 105(4)
C17 C15 C16 111(7)
C17 C15 C14 108(5)
C16 C15 C14 92(5)
C18 C19 C21 122(7)
C18 C19 C20 121(7)
C21 C19 C20 115(6)
C19 C21 C22 103(5)
C19 C21 N4 117(5)
C22 C21 N4 99(3)
C21 C22 O3 108(5)
C24 C23 N4 123(5)
C24 C23 O3 131(5)
N4 C23 O3 106(5)
N5 C24 C23 112(5)
N5 C24 C25 126(6)
C23 C24 C25 121(6)
C24 C25 C26 119(5)
C27 C26 C25 120(4)
C26 C27 C28 114(4)
C27 C28 N5 129(4)
C27 C28 C29 121(4)
N5 C28 C29 110(4)
N6 C29 O4 122(4)
N6 C29 C28 121(4)
O4 C29 C28 117(4)
O4 C30 C31 112(3)
C30 C31 C32 116(3)
C30 C31 N6 97(3)
C32 C31 N6 107(3)
C34 C32 C33 107(3)
C34 C32 C31 107(4)
C33 C32 C31 115(3)
C4 N1 C6 117(4)
C4 N1 Yb1 132(2)
C6 N1 Yb1 111(3)
C11 N2 C7 111(5)
C11 N2 Yb1 129(4)
C7 N2 Yb1 120(4)
C12 N3 C14 122(4)
C12 N3 Yb1 100(3)
C14 N3 Yb1 133(3)
C24 N5 C28 110(4)
C24 N5 Yb1 127(4)
C28 N5 Yb1 122(3)
C29 N6 C31 106(3)
C29 N6 Yb1 121(3)
C31 N6 Yb1 133(2)
C5 O1 C6 126(4)
C12 O2 C13 113(3)
C23 O3 C22 108(4)
C29 O4 C30 103(3)
O5 Yb1 O8 108.3(9)
O5 Yb1 N5 139.7(12)
O8 Yb1 N5 77.9(9)
O5 Yb1 N2 74.5(10)
O8 Yb1 N2 136.6(11)
N5 Yb1 N2 128.7(11)
O5 Yb1 N6 76.1(9)
O8 Yb1 N6 81.0(9)
N5 Yb1 N6 65.5(11)
N2 Yb1 N6 138.2(12)
O5 Yb1 N1 85.8(9)
O8 Yb1 N1 155.3(9)
N5 Yb1 N1 78.4(10)
N2 Yb1 N1 65.9(11)
N6 Yb1 N1 83.0(9)
O5 Yb1 N4 154.9(10)
O8 Yb1 N4 87.1(9)
N5 Yb1 N4 61.6(11)
N2 Yb1 N4 80.7(11)
N6 Yb1 N4 127.1(10)
N1 Yb1 N4 87.7(10)
O5 Yb1 N3 82.9(12)
O8 Yb1 N3 73.8(10)
N5 Yb1 N3 135.0(13)
N2 Yb1 N3 63.4(12)
N6 Yb1 N3 140.0(11)
N1 Yb1 N3 129.3(11)
N4 Yb1 N3 82.5(13)
O5 S1 O6 117(2)
O5 S1 O7 113(2)
O6 S1 O7 110(2)
O5 S1 C35 109.4(16)
O6 S1 C35 111(2)
O7 S1 C35 94(2)
S1 O5 Yb1 142.7(15)
F2 C35 F3 115(4)
F2 C35 F1 122(4)
F3 C35 F1 111(3)
F2 C35 S1 103(2)
F3 C35 S1 107(4)
F1 C35 S1 94(3)
O10 S2 O8 109.8(17)
O10 S2 O9 115.9(19)
O8 S2 O9 117.2(15)
O10 S2 C36 103.5(17)
O8 S2 C36 105.1(14)
O9 S2 C36 103.5(15)
S2 O8 Yb1 138.0(13)
F6 C36 F5 110(3)
F6 C36 F4 107(3)
F5 C36 F4 105(3)
F6 C36 S2 113(3)
F5 C36 S2 110(2)
F4 C36 S2 112(2)
O13 S3 O12 125(5)
O13 S3 O11 96(4)
O12 S3 O11 98(5)
O13 S3 C37 112(2)
O12 S3 C37 112(2)
O11 S3 C37 112(2)
F9 C37 F8 114(5)
F9 C37 F7 111(5)
F8 C37 F7 101(4)
F9 C37 S3 121(4)
F8 C37 S3 112(4)
F7 C37 S3 94(4)
C23 N4 C21 114(4)
C23 N4 Yb1 113(3)
C21 N4 Yb1 129(3)

loop_
_geom_bond_atom_site_label_1
_geom_bond_atom_site_label_2
_geom_bond_distance
C1 C2 1.52(7)
C2 C4 1.45(5)
C2 C3 1.56(6)
C4 N1 1.45(5)
C4 C5 1.64(5)
C5 O1 1.31(4)
C6 C7 1.13(5)
C6 O1 1.39(6)
C6 N1 1.61(6)
C7 N2 1.30(6)
C7 C8 1.40(6)
C8 C9 1.28(5)
C9 C10 1.39(5)
C10 C11 1.38(5)
C11 N2 1.18(5)
C11 C12 1.25(6)
C12 N3 1.39(6)
C12 O2 1.50(6)
C13 C14 1.46(6)
C13 O2 1.67(5)
C14 N3 1.48(5)
C14 C15 1.89(8)
C15 C17 1.50(8)
C15 C16 1.52(8)
C18 C19 1.28(8)
C19 C21 1.38(7)
C19 C20 1.42(8)
C21 C22 1.45(6)
C21 N4 1.66(6)
C22 O3 1.51(6)
C23 C24 1.31(6)
C23 N4 1.31(5)
C23 O3 1.49(6)
C24 N5 1.22(5)
C24 C25 1.38(6)
C25 C26 1.40(6)
C26 C27 1.28(5)
C27 C28 1.38(5)
C28 N5 1.39(5)
C28 C29 1.49(5)
C29 N6 1.22(4)
C29 O4 1.33(4)
C30 O4 1.45(4)
C30 C31 1.47(5)
C31 C32 1.60(6)
C31 N6 1.66(4)
C32 C34 1.46(5)
C32 C33 1.52(5)
N1 Yb1 2.45(3)
N2 Yb1 2.44(4)
N3 Yb1 2.52(4)
N5 Yb1 2.40(3)
N6 Yb1 2.44(3)
Yb1 O5 2.29(2)
Yb1 O8 2.32(2)
Yb1 N4 2.47(4)
S1 O5 1.462(18)
S1 O6 1.471(18)
S1 O7 1.489(19)
S1 C35 1.74(4)
C35 F2 1.38(2)
C35 F3 1.38(2)
C35 F1 1.39(2)
S2 O10 1.460(17)
S2 O8 1.465(16)
S2 O9 1.467(16)
S2 C36 1.74(4)
C36 F6 1.37(2)
C36 F5 1.37(2)
C36 F4 1.38(2)
S3 O13 1.462(19)
S3 O12 1.47(2)
S3 O11 1.473(19)
S3 C37 1.74(5)
C37 F9 1.38(2)
C37 F8 1.38(2)
C37 F7 1.38(2)

loop_
_geom_torsion_atom_site_label_1
_geom_torsion_atom_site_label_2
_geom_torsion_atom_site_label_3
_geom_torsion_atom_site_label_4
_geom_torsion
C1 C2 C4 N1 170(4)
C3 C2 C4 N1 -54(5)
C1 C2 C4 C5 -81(4)
C3 C2 C4 C5 55(5)
N1 C4 C5 O1 20(4)
C2 C4 C5 O1 -103(4)
O1 C6 C7 N2 157(7)
N1 C6 C7 N2 -6(7)
O1 C6 C7 C8 -14(10)
N1 C6 C7 C8 -178(3)
C6 C7 C8 C9 -175(4)
N2 C7 C8 C9 13(6)
C7 C8 C9 C10 -8(6)
C8 C9 C10 C11 6(5)
C9 C10 C11 N2 -12(7)
C9 C10 C11 C12 177(5)
N2 C11 C12 N3 -28(9)
C10 C11 C12 N3 146(7)
N2 C11 C12 O2 -176(4)
C10 C11 C12 O2 -2(8)
O2 C13 C14 N3 -5(5)
O2 C13 C14 C15 -118(4)
C13 C14 C15 C17 -60(7)
N3 C14 C15 C17 -174(5)
C13 C14 C15 C16 53(6)
N3 C14 C15 C16 -62(5)
C18 C19 C21 C22 -94(7)
C20 C19 C21 C22 71(8)
C18 C19 C21 N4 159(6)
C20 C19 C21 N4 -36(8)
C19 C21 C22 O3 -101(5)
N4 C21 C22 O3 20(5)
N4 C23 C24 N5 -14(7)
O3 C23 C24 N5 175(4)
N4 C23 C24 C25 160(4)
O3 C23 C24 C25 -11(8)
N5 C24 C25 C26 -10(7)
C23 C24 C25 C26 178(4)
C24 C25 C26 C27 -1(6)
C25 C26 C27 C28 5(5)
C26 C27 C28 N5 0(6)
C26 C27 C28 C29 178(3)
C27 C28 C29 N6 177(3)
N5 C28 C29 N6 -5(5)
C27 C28 C29 O4 -4(5)
N5 C28 C29 O4 174(3)
O4 C30 C31 C32 -110(4)
O4 C30 C31 N6 4(4)
C30 C31 C32 C34 -73(4)
N6 C31 C32 C34 180(3)
C30 C31 C32 C33 46(5)
N6 C31 C32 C33 -61(4)
C2 C4 N1 C6 99(4)
C5 C4 N1 C6 -18(4)
C2 C4 N1 Yb1 -91(4)
C5 C4 N1 Yb1 152(2)
C7 C6 N1 C4 -180(4)
O1 C6 N1 C4 9(4)
C7 C6 N1 Yb1 9(5)
O1 C6 N1 Yb1 -162.5(19)
C12 C11 N2 C7 -171(4)
C10 C11 N2 C7 16(7)
C12 C11 N2 Yb1 2(6)
C10 C11 N2 Yb1 -170(4)
C6 C7 N2 C11 174(5)
C8 C7 N2 C11 -16(6)
C6 C7 N2 Yb1 0(6)
C8 C7 N2 Yb1 170(3)
C11 C12 N3 C14 -167(6)
O2 C12 N3 C14 -14(6)
C11 C12 N3 Yb1 34(8)
O2 C12 N3 Yb1 -174(3)
C13 C14 N3 C12 13(6)
C15 C14 N3 C12 131(5)
C13 C14 N3 Yb1 165(4)
C15 C14 N3 Yb1 -77(5)
C23 C24 N5 C28 -174(4)
C25 C24 N5 C28 13(6)
C23 C24 N5 Yb1 -3(6)
C25 C24 N5 Yb1 -175(3)
C27 C28 N5 C24 -9(6)
C29 C28 N5 C24 173(3)
C27 C28 N5 Yb1 179(3)
C29 C28 N5 Yb1 1(4)
O4 C29 N6 C31 3(4)
C28 C29 N6 C31 -179(3)
O4 C29 N6 Yb1 -173(2)
C28 C29 N6 Yb1 6(4)
C30 C31 N6 C29 -4(4)
C32 C31 N6 C29 117(3)
C30 C31 N6 Yb1 171(2)
C32 C31 N6 Yb1 -68(3)
C4 C5 O1 C6 -19(5)
C7 C6 O1 C5 -157(8)
N1 C6 O1 C5 8(4)
C11 C12 O2 C13 168(5)
N3 C12 O2 C13 9(5)
C14 C13 O2 C12 -3(6)
C24 C23 O3 C22 -170(5)
N4 C23 O3 C22 18(5)
C21 C22 O3 C23 -25(5)
N6 C29 O4 C30 0(4)
C28 C29 O4 C30 -179(3)
C31 C30 O4 C29 -2(4)
C24 N5 Yb1 O5 172(3)
C28 N5 Yb1 O5 -18(4)
C24 N5 Yb1 O8 -84(3)
C28 N5 Yb1 O8 86(3)
C24 N5 Yb1 N2 57(4)
C28 N5 Yb1 N2 -132(3)
C24 N5 Yb1 N6 -169(4)
C28 N5 Yb1 N6 1(3)
C24 N5 Yb1 N1 103(3)
C28 N5 Yb1 N1 -87(3)
C24 N5 Yb1 N4 9(3)
C28 N5 Yb1 N4 180(3)
C24 N5 Yb1 N3 -32(4)
C28 N5 Yb1 N3 138(3)
C11 N2 Yb1 O5 99(4)
C7 N2 Yb1 O5 -88(3)
C11 N2 Yb1 O8 -2(4)
C7 N2 Yb1 O8 171(3)
C11 N2 Yb1 N5 -119(4)
C7 N2 Yb1 N5 54(3)
C11 N2 Yb1 N6 146(4)
C7 N2 Yb1 N6 -42(3)
C11 N2 Yb1 N1 -169(4)
C7 N2 Yb1 N1 4(3)
C11 N2 Yb1 N4 -77(4)
C7 N2 Yb1 N4 96(3)
C11 N2 Yb1 N3 9(4)
C7 N2 Yb1 N3 -178(3)
C29 N6 Yb1 O5 164(3)
C31 N6 Yb1 O5 -10(3)
C29 N6 Yb1 O8 -84(3)
C31 N6 Yb1 O8 101(3)
C29 N6 Yb1 N5 -4(3)
C31 N6 Yb1 N5 -178(3)
C29 N6 Yb1 N2 118(3)
C31 N6 Yb1 N2 -56(3)
C29 N6 Yb1 N1 77(3)
C31 N6 Yb1 N1 -97(3)
C29 N6 Yb1 N4 -5(3)
C31 N6 Yb1 N4 -179(3)
C29 N6 Yb1 N3 -135(3)
C31 N6 Yb1 N3 50(3)
C4 N1 Yb1 O5 -101(3)
C6 N1 Yb1 O5 69(2)
C4 N1 Yb1 O8 26(4)
C6 N1 Yb1 O8 -165(2)
C4 N1 Yb1 N5 42(3)
C6 N1 Yb1 N5 -148(2)
C4 N1 Yb1 N2 -176(3)
C6 N1 Yb1 N2 -6(2)
C4 N1 Yb1 N6 -24(3)
C6 N1 Yb1 N6 146(2)
C4 N1 Yb1 N4 104(3)
C6 N1 Yb1 N4 -87(2)
C4 N1 Yb1 N3 -178(3)
C6 N1 Yb1 N3 -8(3)
C12 N3 Yb1 O5 -91(3)
C14 N3 Yb1 O5 113(4)
C12 N3 Yb1 O8 158(3)
C14 N3 Yb1 O8 2(4)
C12 N3 Yb1 N5 105(3)
C14 N3 Yb1 N5 -52(5)
C12 N3 Yb1 N2 -15(3)
C14 N3 Yb1 N2 -171(4)
C12 N3 Yb1 N6 -149(3)
C14 N3 Yb1 N6 55(5)
C12 N3 Yb1 N1 -12(4)
C14 N3 Yb1 N1 -168(4)
C12 N3 Yb1 N4 69(3)
C14 N3 Yb1 N4 -88(4)
O6 S1 O5 Yb1 48(4)
O7 S1 O5 Yb1 -81(4)
C35 S1 O5 Yb1 175(3)
O8 Yb1 O5 S1 165(3)
N5 Yb1 O5 S1 -103(3)
N2 Yb1 O5 S1 30(3)
N6 Yb1 O5 S1 -120(3)
N1 Yb1 O5 S1 -36(3)
N4 Yb1 O5 S1 39(5)
N3 Yb1 O5 S1 94(3)
O5 S1 C35 F2 163(3)
O6 S1 C35 F2 -67(3)
O7 S1 C35 F2 46(3)
O5 S1 C35 F3 41(4)
O6 S1 C35 F3 170(3)
O7 S1 C35 F3 -76(3)
O5 S1 C35 F1 -73(3)
O6 S1 C35 F1 57(3)
O7 S1 C35 F1 170(3)
O10 S2 O8 Yb1 62(3)
O9 S2 O8 Yb1 -73(2)
C36 S2 O8 Yb1 173.1(19)
O5 Yb1 O8 S2 158(2)
N5 Yb1 O8 S2 20(2)
N2 Yb1 O8 S2 -115(2)
N6 Yb1 O8 S2 86(2)
N1 Yb1 O8 S2 36(3)
N4 Yb1 O8 S2 -42(2)
N3 Yb1 O8 S2 -125(2)
O10 S2 C36 F6 53(3)
O8 S2 C36 F6 -63(3)
O9 S2 C36 F6 174(2)
O10 S2 C36 F5 -70(3)
O8 S2 C36 F5 174(2)
O9 S2 C36 F5 51(3)
O10 S2 C36 F4 173(2)
O8 S2 C36 F4 58(2)
O9 S2 C36 F4 -65(2)
O13 S3 C37 F9 34(5)
O12 S3 C37 F9 179(6)
O11 S3 C37 F9 -72(5)
O13 S3 C37 F8 173(4)
O12 S3 C37 F8 -42(6)
O11 S3 C37 F8 66(5)
O13 S3 C37 F7 -84(5)
O12 S3 C37 F7 61(5)
O11 S3 C37 F7 170(5)
C24 C23 N4 C21 -178(4)
O3 C23 N4 C21 -5(5)
C24 C23 N4 Yb1 21(6)
O3 C23 N4 Yb1 -166(2)
C19 C21 N4 C23 100(5)
C22 C21 N4 C23 -10(5)
C19 C21 N4 Yb1 -103(5)
C22 C21 N4 Yb1 147(3)
O5 Yb1 N4 C23 -167(3)
O8 Yb1 N4 C23 64(3)
N5 Yb1 N4 C23 -14(3)
N2 Yb1 N4 C23 -158(3)
N6 Yb1 N4 C23 -13(3)
N1 Yb1 N4 C23 -92(3)
N3 Yb1 N4 C23 138(3)
O5 Yb1 N4 C21 36(4)
O8 Yb1 N4 C21 -93(3)
N5 Yb1 N4 C21 -171(3)
N2 Yb1 N4 C21 45(3)
N6 Yb1 N4 C21 -170(3)
N1 Yb1 N4 C21 111(3)
N3 Yb1 N4 C21 -19(3)
